data_2210530
loop_
_publ_author_name
'Senge, Mathias O.'
'Smith, Kevin M.'

_publ_section_title
;Ethyl
 4-benzyloxycarbonyl-5-[2,2-bis(benzyloxycarbonyl)vinyl]-3-methylpyrrole-2-carboxylate
;
_journal_coeditor_code BX2023
_journal_issue 10
_journal_name_full 'Acta Crystallographica Section E'
_journal_page_first o4660
_journal_page_last o4662
_journal_paper_doi 10.1107/S1600536806038359
_journal_volume 62
_journal_year 2006
_chemical_formula_iupac 'C34 H31 N O8'
_chemical_formula_moiety 'C34 H31 N O8'
_chemical_formula_sum 'C34 H31 N O8'
_chemical_formula_weight 581.60
_chemical_name_systematic
;
Ethyl 4-benzyloxycarbonyl-5-[2,2-bis(benzyloxycarbonyl)vinyl]-
3-methylpyrrole-2-carboxylate
;
_space_group_IT_number 2
_symmetry_cell_setting triclinic
_symmetry_space_group_name_Hall '-P 1'
_symmetry_space_group_name_H-M 'P -1'
_atom_sites_solution_hydrogens geom
_atom_sites_solution_primary direct
_atom_sites_solution_secondary difmap
_audit_creation_method SHELXL-97
_cell_angle_alpha 72.09(2)
_cell_angle_beta 83.67(2)
_cell_angle_gamma 82.02(2)
_cell_formula_units_Z 2
_cell_length_a 8.966(3)
_cell_length_b 12.037(3)
_cell_length_c 14.349(4)
_cell_measurement_reflns_used 35
_cell_measurement_temperature 130(2)
_cell_measurement_theta_max 22
_cell_measurement_theta_min 18
_cell_volume 1455.5(8)
_computing_cell_refinement P3
_computing_data_collection 'P3 (Siemens, 1995)'
_computing_data_reduction 'XDISK (Siemens, 1995)'
_computing_molecular_graphics 'XP (Siemens, 1995)'
_computing_publication_material
;
SHELXL97 and PLATON (Spek, 2003)
;
_computing_structure_refinement 'SHELXL97 (Sheldrick, 1997)'
_computing_structure_solution 'SHELXS97 (Sheldrick, 1990)'
_diffrn_ambient_temperature 130(2)
_diffrn_measured_fraction_theta_full 0.997
_diffrn_measured_fraction_theta_max 0.997
_diffrn_measurement_device_type 'Siemens R3m/V'
_diffrn_measurement_method \w
_diffrn_radiation_monochromator graphite
_diffrn_radiation_source 'fine-focus sealed tube'
_diffrn_radiation_type MoK\a
_diffrn_radiation_wavelength 0.71073
_diffrn_reflns_av_R_equivalents 0.0318
_diffrn_reflns_av_sigmaI/netI 0.0664
_diffrn_reflns_limit_h_max 11
_diffrn_reflns_limit_h_min -10
_diffrn_reflns_limit_k_max 14
_diffrn_reflns_limit_k_min -13
_diffrn_reflns_limit_l_max 17
_diffrn_reflns_limit_l_min 0
_diffrn_reflns_number 5965
_diffrn_reflns_theta_full 26.05
_diffrn_reflns_theta_max 26.05
_diffrn_reflns_theta_min 1.50
_diffrn_standards_decay_% 0
_diffrn_standards_interval_count 198
_diffrn_standards_number 2
_exptl_absorpt_coefficient_mu 0.095
_exptl_absorpt_correction_type none
_exptl_crystal_colour colorless
_exptl_crystal_density_diffrn 1.327
_exptl_crystal_density_method 'not measured'
_exptl_crystal_description needle
_exptl_crystal_F_000 612
_exptl_crystal_size_max 0.40
_exptl_crystal_size_mid 0.20
_exptl_crystal_size_min 0.16
_refine_diff_density_max 0.202
_refine_diff_density_min -0.223
_refine_ls_extinction_method none
_refine_ls_goodness_of_fit_ref 1.020
_refine_ls_hydrogen_treatment mixed
_refine_ls_matrix_type full
_refine_ls_number_parameters 394
_refine_ls_number_reflns 5727
_refine_ls_number_restraints 0
_refine_ls_restrained_S_all 1.020
_refine_ls_R_factor_all 0.0965
_refine_ls_R_factor_gt 0.0604
_refine_ls_shift/su_max 0.000
_refine_ls_shift/su_mean 0.000
_refine_ls_structure_factor_coef Fsqd
_refine_ls_weighting_details 'calc w=1/[\s^2^(Fo^2^)+(0.0518P)^2^+0.4579P] where P=(Fo^2^+2Fc^2^)/3'
_refine_ls_weighting_scheme calc
_refine_ls_wR_factor_gt 0.1194
_refine_ls_wR_factor_ref 0.1340
_reflns_number_gt 3812
_reflns_number_total 5727
_reflns_threshold_expression I>2\s(I)
_cod_data_source_file bx2023.cif
_cod_data_source_block I
_cod_database_code 2210530
_cod_database_fobs_code 2210530

loop_
_symmetry_equiv_pos_as_xyz
'x, y, z'
'-x, -y, -z'

loop_
_atom_site_type_symbol
_atom_site_label
_atom_site_fract_x
_atom_site_fract_y
_atom_site_fract_z
_atom_site_U_iso_or_equiv
_atom_site_adp_type
_atom_site_calc_flag
_atom_site_refinement_flags
_atom_site_occupancy
N N1 0.3986(2) 0.65391(17) 0.46627(15) 0.0241(4) Uani d . 1
H H1 0.417(3) 0.689(2) 0.401(2) 0.045(8) Uiso d . 1
C C2 0.4492(3) 0.6851(2) 0.53999(17) 0.0245(5) Uani d . 1
C C3 0.3974(3) 0.6123(2) 0.62985(17) 0.0250(5) Uani d . 1
C C4 0.3121(3) 0.5337(2) 0.60797(17) 0.0255(5) Uani d . 1
C C5 0.3140(3) 0.5627(2) 0.50431(17) 0.0241(5) Uani d . 1
C C21 0.5417(3) 0.7831(2) 0.51643(18) 0.0274(5) Uani d . 1
C C22 0.6489(3) 0.9302(2) 0.3853(2) 0.0349(6) Uani d . 1
H H22A 0.7467 0.9147 0.4156 0.042 Uiso calc R 1
H H22B 0.5882 0.9969 0.4032 0.042 Uiso calc R 1
C C23 0.6741(4) 0.9582(3) 0.2764(2) 0.0592(9) Uani d . 1
H H23A 0.7224 1.0308 0.2500 0.089 Uiso calc R 1
H H23B 0.5769 0.9684 0.2478 0.089 Uiso calc R 1
H H23C 0.7396 0.8936 0.2598 0.089 Uiso calc R 1
O O1 0.5865(2) 0.82078(16) 0.57616(13) 0.0394(5) Uani d . 1
O O2 0.56877(19) 0.82627(15) 0.41928(12) 0.0324(4) Uani d . 1
C C31 0.4282(3) 0.6200(2) 0.72878(18) 0.0341(6) Uani d . 1
H H31A 0.4989 0.6782 0.7200 0.051 Uiso calc R 1
H H31B 0.4723 0.5431 0.7684 0.051 Uiso calc R 1
H H31C 0.3334 0.6435 0.7622 0.051 Uiso calc R 1
C C41 0.2374(3) 0.4364(2) 0.67671(17) 0.0271(5) Uani d . 1
C C42 0.2000(4) 0.3226(3) 0.84204(19) 0.0461(8) Uani d . 1
H H42A 0.2040 0.2562 0.8145 0.055 Uiso calc R 1
H H42B 0.0930 0.3461 0.8598 0.055 Uiso calc R 1
C C43 0.2886(3) 0.2858(2) 0.93153(18) 0.0359(6) Uani d . 1
C C44 0.3212(3) 0.3679(3) 0.9744(2) 0.0449(7) Uani d . 1
H H44A 0.2923 0.4491 0.9446 0.054 Uiso calc R 1
C C45 0.3956(4) 0.3324(3) 1.0603(2) 0.0512(8) Uani d . 1
H H45A 0.4164 0.3892 1.0893 0.061 Uiso calc R 1
C C46 0.4393(4) 0.2148(3) 1.1036(2) 0.0518(8) Uani d . 1
H H46A 0.4896 0.1902 1.1627 0.062 Uiso calc R 1
C C47 0.4098(3) 0.1334(3) 1.0608(2) 0.0486(8) Uani d . 1
H H47A 0.4407 0.0525 1.0903 0.058 Uiso calc R 1
C C48 0.3354(3) 0.1681(3) 0.9752(2) 0.0435(7) Uani d . 1
H H48A 0.3164 0.1109 0.9461 0.052 Uiso calc R 1
O O3 0.1597(2) 0.37514(17) 0.65541(13) 0.0499(6) Uani d . 1
O O4 0.2645(2) 0.42071(16) 0.76981(12) 0.0365(5) Uani d . 1
C C51 0.2419(3) 0.5062(2) 0.44904(17) 0.0239(5) Uani d . 1
H H51A 0.1971 0.4390 0.4895 0.029 Uiso calc R 1
C C52 0.2236(3) 0.5273(2) 0.35209(17) 0.0243(5) Uani d . 1
C C53 0.2834(3) 0.6262(2) 0.27221(17) 0.0257(5) Uani d . 1
C C54 0.2637(3) 0.7467(2) 0.10814(17) 0.0346(6) Uani d . 1
H H54A 0.3711 0.7227 0.0920 0.041 Uiso calc R 1
H H54B 0.2561 0.8227 0.1225 0.041 Uiso calc R 1
C C55 0.1712(3) 0.7582(2) 0.02377(17) 0.0320(6) Uani d . 1
C C56 0.1446(3) 0.6592(3) -0.0002(2) 0.0437(7) Uani d . 1
H H56A 0.1847 0.5834 0.0374 0.052 Uiso calc R 1
C C57 0.0602(3) 0.6703(3) -0.0785(2) 0.0521(8) Uani d . 1
H H57A 0.0424 0.6024 -0.0943 0.063 Uiso calc R 1
C C58 0.0018(3) 0.7806(3) -0.1338(2) 0.0521(9) Uani d . 1
H H58A -0.0560 0.7883 -0.1875 0.063 Uiso calc R 1
C C59 0.0270(4) 0.8784(3) -0.1112(2) 0.0562(9) Uani d . 1
H H59A -0.0129 0.9540 -0.1494 0.067 Uiso calc R 1
C C510 0.1114(3) 0.8673(3) -0.0321(2) 0.0448(7) Uani d . 1
H H51B 0.1279 0.9356 -0.0165 0.054 Uiso calc R 1
C C511 0.1485(3) 0.4407(2) 0.32338(17) 0.0275(6) Uani d . 1
C C512 0.0169(3) 0.2719(2) 0.38549(18) 0.0306(6) Uani d . 1
H H51C 0.1015 0.2234 0.3613 0.037 Uiso calc R 1
H H51D -0.0591 0.2987 0.3358 0.037 Uiso calc R 1
C C513 -0.0535(3) 0.2000(2) 0.48200(18) 0.0267(5) Uani d . 1
C C514 -0.1459(3) 0.1165(2) 0.48142(19) 0.0319(6) Uani d . 1
H H51E -0.1659 0.1076 0.4206 0.038 Uiso calc R 1
C C515 -0.2093(3) 0.0463(2) 0.5681(2) 0.0346(6) Uani d . 1
H H51F -0.2717 -0.0107 0.5664 0.041 Uiso calc R 1
C C516 -0.1819(3) 0.0590(2) 0.6570(2) 0.0344(6) Uani d . 1
H H51G -0.2254 0.0112 0.7167 0.041 Uiso calc R 1
C C517 -0.0898(3) 0.1424(2) 0.65813(19) 0.0331(6) Uani d . 1
H H51H -0.0705 0.1515 0.7190 0.040 Uiso calc R 1
C C518 -0.0260(3) 0.2123(2) 0.57148(18) 0.0289(6) Uani d . 1
H H51I 0.0369 0.2688 0.5732 0.035 Uiso calc R 1
O O5 0.39028(19) 0.67604(15) 0.27607(12) 0.0324(4) Uani d . 1
O O6 0.20362(19) 0.65771(15) 0.19251(12) 0.0310(4) Uani d . 1
O O7 0.1580(2) 0.42779(16) 0.24258(13) 0.0408(5) Uani d . 1
O O8 0.07145(19) 0.37182(14) 0.40061(12) 0.0309(4) Uani d . 1

loop_
_atom_site_aniso_label
_atom_site_aniso_U_11
_atom_site_aniso_U_22
_atom_site_aniso_U_33
_atom_site_aniso_U_12
_atom_site_aniso_U_13
_atom_site_aniso_U_23
N1 0.0195(10) 0.0238(11) 0.0280(11) 0.0022(9) -0.0036(9) -0.0075(9)
C2 0.0199(12) 0.0226(12) 0.0326(13) 0.0036(10) -0.0047(10) -0.0123(10)
C3 0.0219(13) 0.0241(13) 0.0294(13) 0.0026(10) -0.0016(10) -0.0105(10)
C4 0.0240(13) 0.0221(12) 0.0300(13) 0.0040(10) -0.0042(10) -0.0092(10)
C5 0.0201(12) 0.0216(13) 0.0291(13) 0.0033(10) -0.0043(10) -0.0067(10)
C21 0.0244(13) 0.0258(13) 0.0325(14) 0.0023(11) -0.0029(11) -0.0110(11)
C22 0.0313(15) 0.0246(14) 0.0466(16) -0.0078(12) 0.0010(12) -0.0068(12)
C23 0.067(2) 0.057(2) 0.0482(19) -0.0239(18) -0.0005(17) -0.0022(16)
O1 0.0453(12) 0.0379(11) 0.0398(11) -0.0115(9) -0.0065(9) -0.0144(9)
O2 0.0317(10) 0.0320(10) 0.0350(10) -0.0088(8) 0.0004(8) -0.0108(8)
C31 0.0347(15) 0.0366(15) 0.0348(14) -0.0082(12) -0.0040(12) -0.0140(12)
C41 0.0240(13) 0.0276(13) 0.0296(13) 0.0047(11) -0.0054(10) -0.0107(11)
C42 0.0535(19) 0.0542(19) 0.0312(15) -0.0262(16) -0.0030(13) -0.0046(13)
C43 0.0382(16) 0.0427(17) 0.0262(13) -0.0118(13) 0.0054(12) -0.0088(12)
C44 0.0533(19) 0.0419(17) 0.0412(16) 0.0060(14) -0.0115(14) -0.0169(13)
C45 0.060(2) 0.054(2) 0.0446(18) 0.0059(17) -0.0137(16) -0.0249(15)
C46 0.057(2) 0.055(2) 0.0399(17) 0.0021(17) -0.0148(15) -0.0090(15)
C47 0.0491(19) 0.0436(18) 0.0462(18) 0.0031(15) -0.0031(15) -0.0070(14)
C48 0.0486(18) 0.0453(18) 0.0402(16) -0.0142(15) 0.0054(14) -0.0172(14)
O3 0.0730(15) 0.0491(13) 0.0310(10) -0.0313(12) -0.0097(10) -0.0042(9)
O4 0.0422(11) 0.0413(11) 0.0277(9) -0.0150(9) -0.0018(8) -0.0081(8)
C51 0.0194(12) 0.0215(12) 0.0284(13) 0.0006(10) -0.0010(10) -0.0052(10)
C52 0.0214(12) 0.0243(13) 0.0258(12) 0.0023(10) -0.0023(10) -0.0073(10)
C53 0.0253(13) 0.0255(13) 0.0263(13) 0.0031(11) -0.0011(10) -0.0107(10)
C54 0.0357(15) 0.0373(16) 0.0276(13) -0.0069(13) 0.0013(11) -0.0052(11)
C55 0.0297(14) 0.0384(16) 0.0230(13) -0.0013(12) 0.0021(11) -0.0042(11)
C56 0.0439(18) 0.0461(18) 0.0418(16) 0.0135(14) -0.0096(14) -0.0198(14)
C57 0.0478(19) 0.071(2) 0.0449(18) 0.0074(17) -0.0097(15) -0.0314(17)
C58 0.0340(17) 0.089(3) 0.0306(15) 0.0006(17) -0.0025(13) -0.0166(17)
C59 0.0432(19) 0.064(2) 0.0420(18) -0.0003(17) -0.0085(15) 0.0116(16)
C510 0.0392(17) 0.0443(18) 0.0416(16) -0.0061(14) -0.0017(13) 0.0012(13)
C511 0.0271(13) 0.0274(14) 0.0277(13) 0.0013(11) -0.0027(11) -0.0092(11)
C512 0.0317(14) 0.0268(14) 0.0379(14) -0.0040(11) -0.0035(12) -0.0156(11)
C513 0.0220(13) 0.0215(13) 0.0367(14) 0.0048(10) -0.0025(11) -0.0118(11)
C514 0.0283(14) 0.0277(14) 0.0424(15) -0.0009(11) -0.0032(12) -0.0154(12)
C515 0.0274(14) 0.0234(14) 0.0519(17) -0.0019(11) -0.0059(12) -0.0090(12)
C516 0.0299(14) 0.0249(14) 0.0416(15) 0.0010(11) 0.0019(12) -0.0031(12)
C517 0.0340(15) 0.0284(14) 0.0353(14) 0.0025(12) -0.0049(12) -0.0088(12)
C518 0.0259(13) 0.0214(13) 0.0398(15) -0.0011(11) -0.0048(11) -0.0095(11)
O5 0.0302(10) 0.0373(11) 0.0305(9) -0.0090(8) -0.0001(8) -0.0096(8)
O6 0.0290(10) 0.0344(10) 0.0253(9) -0.0044(8) -0.0008(7) -0.0028(7)
O7 0.0534(13) 0.0420(12) 0.0320(10) -0.0128(10) -0.0002(9) -0.0161(9)
O8 0.0333(10) 0.0299(10) 0.0329(10) -0.0101(8) 0.0035(8) -0.0136(8)

loop_
_atom_type_symbol
_atom_type_description
_atom_type_scat_dispersion_real
_atom_type_scat_dispersion_imag
_atom_type_scat_source
C C 0.0033 0.0016 'International Tables Vol C Tables 4.2.6.8 and 6.1.1.4'
H H 0.0000 0.0000 'International Tables Vol C Tables 4.2.6.8 and 6.1.1.4'
N N 0.0061 0.0033 'International Tables Vol C Tables 4.2.6.8 and 6.1.1.4'
O O 0.0106 0.0060 'International Tables Vol C Tables 4.2.6.8 and 6.1.1.4'

loop_
_geom_angle_atom_site_label_1
_geom_angle_atom_site_label_2
_geom_angle_atom_site_label_3
_geom_angle
C5 N1 C2 110.2(2)
C5 N1 H1 124.4(18)
C2 N1 H1 125.4(18)
N1 C2 C3 109.1(2)
N1 C2 C21 120.0(2)
C3 C2 C21 130.9(2)
C2 C3 C4 106.2(2)
C2 C3 C31 125.1(2)
C4 C3 C31 128.8(2)
C5 C4 C3 107.6(2)
C5 C4 C41 124.1(2)
C3 C4 C41 128.2(2)
N1 C5 C4 106.9(2)
N1 C5 C51 126.1(2)
C4 C5 C51 127.0(2)
O1 C21 O2 124.3(2)
O1 C21 C2 125.1(2)
O2 C21 C2 110.5(2)
O2 C22 C23 106.9(2)
O2 C22 H22A 110.3
C23 C22 H22A 110.3
O2 C22 H22B 110.3
C23 C22 H22B 110.3
H22A C22 H22B 108.6
C22 C23 H23A 109.5
C22 C23 H23B 109.5
H23A C23 H23B 109.5
C22 C23 H23C 109.5
H23A C23 H23C 109.5
H23B C23 H23C 109.5
C21 O2 C22 116.25(19)
C3 C31 H31A 109.5
C3 C31 H31B 109.5
H31A C31 H31B 109.5
C3 C31 H31C 109.5
H31A C31 H31C 109.5
H31B C31 H31C 109.5
O3 C41 O4 121.5(2)
O3 C41 C4 126.2(2)
O4 C41 C4 112.3(2)
O4 C42 C43 108.8(2)
O4 C42 H42A 109.9
C43 C42 H42A 109.9
O4 C42 H42B 109.9
C43 C42 H42B 109.9
H42A C42 H42B 108.3
C48 C43 C44 118.5(3)
C48 C43 C42 120.4(3)
C44 C43 C42 121.1(3)
C45 C44 C43 120.6(3)
C45 C44 H44A 119.7
C43 C44 H44A 119.7
C46 C45 C44 120.1(3)
C46 C45 H45A 119.9
C44 C45 H45A 119.9
C47 C46 C45 119.6(3)
C47 C46 H46A 120.2
C45 C46 H46A 120.2
C46 C47 C48 120.7(3)
C46 C47 H47A 119.7
C48 C47 H47A 119.7
C47 C48 C43 120.5(3)
C47 C48 H48A 119.8
C43 C48 H48A 119.8
C41 O4 C42 115.66(19)
C52 C51 C5 134.5(2)
C52 C51 H51A 112.8
C5 C51 H51A 112.8
C51 C52 C53 124.3(2)
C51 C52 C511 117.7(2)
C53 C52 C511 117.9(2)
O5 C53 O6 121.9(2)
O5 C53 C52 125.8(2)
O6 C53 C52 112.3(2)
O6 C54 C55 107.1(2)
O6 C54 H54A 110.3
C55 C54 H54A 110.3
O6 C54 H54B 110.3
C55 C54 H54B 110.3
H54A C54 H54B 108.6
C510 C55 C56 118.5(3)
C510 C55 C54 120.6(3)
C56 C55 C54 120.9(2)
C57 C56 C55 120.6(3)
C57 C56 H56A 119.7
C55 C56 H56A 119.7
C58 C57 C56 119.9(3)
C58 C57 H57A 120.1
C56 C57 H57A 120.1
C59 C58 C57 120.2(3)
C59 C58 H58A 119.9
C57 C58 H58A 119.9
C58 C59 C510 120.0(3)
C58 C59 H59A 120.0
C510 C59 H59A 120.0
C55 C510 C59 120.8(3)
C55 C510 H51B 119.6
C59 C510 H51B 119.6
O7 C511 O8 122.2(2)
O7 C511 C52 125.9(2)
O8 C511 C52 111.85(19)
O8 C512 C513 108.70(19)
O8 C512 H51C 109.9
C513 C512 H51C 109.9
O8 C512 H51D 109.9
C513 C512 H51D 109.9
H51C C512 H51D 108.3
C518 C513 C514 118.8(2)
C518 C513 C512 122.3(2)
C514 C513 C512 118.9(2)
C515 C514 C513 121.0(2)
C515 C514 H51E 119.5
C513 C514 H51E 119.5
C516 C515 C514 120.0(2)
C516 C515 H51F 120.0
C514 C515 H51F 120.0
C515 C516 C517 119.3(2)
C515 C516 H51G 120.4
C517 C516 H51G 120.4
C518 C517 C516 120.7(2)
C518 C517 H51H 119.7
C516 C517 H51H 119.7
C517 C518 C513 120.2(2)
C517 C518 H51I 119.9
C513 C518 H51I 119.9
C53 O6 C54 115.38(19)
C511 O8 C512 116.52(18)

loop_
_geom_bond_atom_site_label_1
_geom_bond_atom_site_label_2
_geom_bond_distance
N1 C5 1.360(3)
N1 C2 1.365(3)
N1 H1 0.91(3)
C2 C3 1.390(3)
C2 C21 1.469(3)
C3 C4 1.420(3)
C3 C31 1.508(3)
C4 C5 1.418(3)
C4 C41 1.468(3)
C5 C51 1.440(3)
C21 O1 1.211(3)
C21 O2 1.337(3)
C22 O2 1.455(3)
C22 C23 1.492(4)
C22 H22A 0.9900
C22 H22B 0.9900
C23 H23A 0.9800
C23 H23B 0.9800
C23 H23C 0.9800
C31 H31A 0.9800
C31 H31B 0.9800
C31 H31C 0.9800
C41 O3 1.204(3)
C41 O4 1.335(3)
C42 O4 1.452(3)
C42 C43 1.501(4)
C42 H42A 0.9900
C42 H42B 0.9900
C43 C48 1.386(4)
C43 C44 1.391(4)
C44 C45 1.387(4)
C44 H44A 0.9500
C45 C46 1.380(4)
C45 H45A 0.9500
C46 C47 1.373(4)
C46 H46A 0.9500
C47 C48 1.385(4)
C47 H47A 0.9500
C48 H48A 0.9500
C51 C52 1.359(3)
C51 H51A 0.9500
C52 C53 1.490(3)
C52 C511 1.494(3)
C53 O5 1.214(3)
C53 O6 1.342(3)
C54 O6 1.456(3)
C54 C55 1.503(3)
C54 H54A 0.9900
C54 H54B 0.9900
C55 C510 1.381(4)
C55 C56 1.395(4)
C56 C57 1.386(4)
C56 H56A 0.9500
C57 C58 1.384(4)
C57 H57A 0.9500
C58 C59 1.367(5)
C58 H58A 0.9500
C59 C510 1.396(4)
C59 H59A 0.9500
C510 H51B 0.9500
C511 O7 1.209(3)
C511 O8 1.348(3)
C512 O8 1.443(3)
C512 C513 1.512(3)
C512 H51C 0.9900
C512 H51D 0.9900
C513 C518 1.389(3)
C513 C514 1.391(3)
C514 C515 1.384(4)
C514 H51E 0.9500
C515 C516 1.383(4)
C515 H51F 0.9500
C516 C517 1.390(4)
C516 H51G 0.9500
C517 C518 1.384(4)
C517 H51H 0.9500
C518 H51I 0.9500

loop_
_geom_hbond_atom_site_label_D
_geom_hbond_atom_site_label_H
_geom_hbond_atom_site_label_A
_geom_hbond_site_symmetry_A
_geom_hbond_distance_DH
_geom_hbond_distance_HA
_geom_hbond_distance_DA
_geom_hbond_angle_DHA
_geom_hbond_publ_flag
N1 H1 O5 . 0.91(3) 1.89(3) 2.668(3) 142(2) y
C22 H22B O1 2_676 0.99 2.59 3.570(3) 171 y
C515 H51F O1 1_445 0.95 2.50 3.445(3) 173 y
C518 H51I O3 . 0.95 2.42 3.297(3) 154 y
C518 H51I O8 . 0.95 2.41 2.750(3) 101 y
C51 H51A O3 . 0.95 2.27 2.961(3) 129 y
C51 H51A O8 . 0.95 2.18 2.655(3) 110 y
C31 H31A O1 . 0.98 2.38 3.109(3) 131 y
C31 H31B O4 . 0.98 2.53 2.859(3) 100 y
C54 H54A Cg . 0.99 2.69 3.607(3) 154 y

loop_
_geom_torsion_atom_site_label_1
_geom_torsion_atom_site_label_2
_geom_torsion_atom_site_label_3
_geom_torsion_atom_site_label_4
_geom_torsion
C5 N1 C2 C3 0.2(3)
C5 N1 C2 C21 -179.1(2)
N1 C2 C3 C4 0.2(3)
C21 C2 C3 C4 179.5(2)
N1 C2 C3 C31 -179.4(2)
C21 C2 C3 C31 -0.1(4)
C2 C3 C4 C5 -0.6(3)
C31 C3 C4 C5 179.0(2)
C2 C3 C4 C41 177.6(2)
C31 C3 C4 C41 -2.8(4)
C2 N1 C5 C4 -0.6(3)
C2 N1 C5 C51 -180.0(2)
C3 C4 C5 N1 0.7(3)
C41 C4 C5 N1 -177.6(2)
C3 C4 C5 C51 -179.9(2)
C41 C4 C5 C51 1.8(4)
N1 C2 C21 O1 176.7(2)
C3 C2 C21 O1 -2.6(4)
N1 C2 C21 O2 -2.8(3)
C3 C2 C21 O2 178.0(2)
O1 C21 O2 C22 -4.3(4)
C2 C21 O2 C22 175.1(2)
C23 C22 O2 C21 176.8(2)
C5 C4 C41 O3 -5.9(4)
C3 C4 C41 O3 176.1(3)
C5 C4 C41 O4 174.0(2)
C3 C4 C41 O4 -4.0(3)
O4 C42 C43 C48 -133.2(3)
O4 C42 C43 C44 49.0(4)
C48 C43 C44 C45 -1.6(4)
C42 C43 C44 C45 176.2(3)
C43 C44 C45 C46 0.6(5)
C44 C45 C46 C47 0.5(5)
C45 C46 C47 C48 -0.6(5)
C46 C47 C48 C43 -0.4(5)
C44 C43 C48 C47 1.5(4)
C42 C43 C48 C47 -176.4(3)
O3 C41 O4 C42 2.6(4)
C4 C41 O4 C42 -177.3(2)
C43 C42 O4 C41 156.7(2)
N1 C5 C51 C52 -6.2(4)
C4 C5 C51 C52 174.5(3)
C5 C51 C52 C53 0.5(4)
C5 C51 C52 C511 175.9(2)
C51 C52 C53 O5 24.6(4)
C511 C52 C53 O5 -150.8(2)
C51 C52 C53 O6 -154.5(2)
C511 C52 C53 O6 30.1(3)
O6 C54 C55 C510 130.6(3)
O6 C54 C55 C56 -49.8(3)
C510 C55 C56 C57 0.1(4)
C54 C55 C56 C57 -179.5(3)
C55 C56 C57 C58 0.2(5)
C56 C57 C58 C59 -0.1(5)
C57 C58 C59 C510 -0.2(5)
C56 C55 C510 C59 -0.4(4)
C54 C55 C510 C59 179.2(3)
C58 C59 C510 C55 0.5(5)
C51 C52 C511 O7 -159.2(3)
C53 C52 C511 O7 16.4(4)
C51 C52 C511 O8 17.8(3)
C53 C52 C511 O8 -166.5(2)
O8 C512 C513 C518 -17.3(3)
O8 C512 C513 C514 164.4(2)
C518 C513 C514 C515 -0.3(4)
C512 C513 C514 C515 178.1(2)
C513 C514 C515 C516 0.4(4)
C514 C515 C516 C517 -0.3(4)
C515 C516 C517 C518 0.0(4)
C516 C517 C518 C513 0.1(4)
C514 C513 C518 C517 0.0(4)
C512 C513 C518 C517 -178.3(2)
O5 C53 O6 C54 6.2(3)
C52 C53 O6 C54 -174.7(2)
C55 C54 O6 C53 172.9(2)
O7 C511 O8 C512 7.8(3)
C52 C511 O8 C512 -169.39(19)
C513 C512 O8 C511 175.0(2)

loop_
_cod_related_entry_id
_cod_related_entry_database
_cod_related_entry_code
1 ChemSpider 21127296
